data_7117626
loop_
_publ_author_name
'Das, Biswanath'
'Orthaber, Andreas'
'Ott, Sascha'
'Thapper, Anders'

_publ_section_title
;
 Water oxidation catalysed by a mononuclear Co(II) polypyridine complex;
 possible reaction intermediates and the role of the chloride ligand.
;
_journal_issue 66
_journal_name_full 'Chemical communications (Cambridge, England)'
_journal_page_first 13074
_journal_page_last 13077
_journal_paper_doi 10.1039/c5cc04148a
_journal_volume 51
_journal_year 2015
_chemical_formula_sum 'C27 H21 B0 Cl Co F0 N4 O2'
_chemical_formula_weight 527.86
_chemical_name_systematic
;
 ?
;
_space_group_crystal_system orthorhombic
_space_group_IT_number 57
_space_group_name_Hall '-P 2c 2b'
_space_group_name_H-M_alt 'P b c m'
_symmetry_space_group_name_Hall '-P 2c 2b'
_symmetry_space_group_name_H-M 'P b c m'
_atom_sites_solution_hydrogens geom
_audit_creation_method SHELXL-2014
_audit_update_record
;
2015-05-19 deposited with the CCDC.
2015-06-11 downloaded from the CCDC.
;
_cell_angle_alpha 90
_cell_angle_beta 90
_cell_angle_gamma 90
_cell_formula_units_Z 4
_cell_length_a 8.6043(10)
_cell_length_b 16.622(2)
_cell_length_c 21.331(3)
_cell_measurement_temperature 100(2)
_cell_volume 3050.8(7)
_computing_cell_refinement 'SAINT V7.68A(Bruker AXS, )'
_computing_data_collection 'APEX2  (Bruker AXS, 1)'
_computing_data_reduction 'SAINT V7.68A(Bruker AXS, )'
_computing_molecular_graphics ' ORTEP for Windows (Farugia, 1997)'
_computing_structure_refinement 'SHELXL-2014/7 (Sheldrick, 2014)'
_computing_structure_solution 'SHELXS-2014 (Sheldrick, 2014)'
_diffrn_ambient_temperature 100(2)
_diffrn_measured_fraction_theta_full 0.989
_diffrn_measured_fraction_theta_max 0.976
_diffrn_measurement_device_type 'Bruker D8 Apex-II'
_diffrn_measurement_method \w-scans
_diffrn_radiation_type MoK\a
_diffrn_radiation_wavelength 0.71073
_diffrn_reflns_av_R_equivalents 0.0454
_diffrn_reflns_av_unetI/netI 0.0422
_diffrn_reflns_laue_measured_fraction_full 0.989
_diffrn_reflns_laue_measured_fraction_max 0.976
_diffrn_reflns_limit_h_max 10
_diffrn_reflns_limit_h_min -10
_diffrn_reflns_limit_k_max 21
_diffrn_reflns_limit_k_min -12
_diffrn_reflns_limit_l_max 23
_diffrn_reflns_limit_l_min -26
_diffrn_reflns_number 12839
_diffrn_reflns_point_group_measured_fraction_full 0.989
_diffrn_reflns_point_group_measured_fraction_max 0.976
_diffrn_reflns_theta_full 25.242
_diffrn_reflns_theta_max 26.967
_diffrn_reflns_theta_min 1.909
_diffrn_source 'sealed tube'
_exptl_absorpt_coefficient_mu 0.676
_exptl_absorpt_correction_T_max 0.7454
_exptl_absorpt_correction_T_min 0.6349
_exptl_absorpt_correction_type multi-scan
_exptl_absorpt_process_details 'SADABS, 2008, Sheldrick'
_exptl_crystal_colour black-brown
_exptl_crystal_density_diffrn 1.149
_exptl_crystal_description plate
_exptl_crystal_F_000 1084
_refine_diff_density_max 0.496
_refine_diff_density_min -0.628
_refine_diff_density_rms 0.069
_refine_ls_extinction_method none
_refine_ls_goodness_of_fit_ref 0.560
_refine_ls_hydrogen_treatment constr
_refine_ls_matrix_type full
_refine_ls_number_parameters 183
_refine_ls_number_reflns 3322
_refine_ls_number_restraints 0
_refine_ls_restrained_S_all 0.560
_refine_ls_R_factor_all 0.0588
_refine_ls_R_factor_gt 0.0428
_refine_ls_shift/su_max 0.002
_refine_ls_shift/su_mean 0.000
_refine_ls_structure_factor_coef Fsqd
_refine_ls_weighting_details 'w=1/[\s^2^(Fo^2^)+(0.1475P)^2^+20.8833P] where P=(Fo^2^+2Fc^2^)/3'
_refine_ls_weighting_scheme calc
_refine_ls_wR_factor_gt 0.1251
_refine_ls_wR_factor_ref 0.1485
_reflns_Friedel_coverage 0.000
_reflns_number_gt 2594
_reflns_number_total 3322
_reflns_threshold_expression 'I > 2\s(I)'
_cod_data_source_file c5cc04148a2.cif
_cod_data_source_block shelx
_cod_original_cell_volume 3050.8(6)
_cod_database_code 7117626
_shelx_space_group_comment
;
The symmetry employed for this shelxl refinement is uniquely defined
by the following loop, which should always be used as a source of
symmetry information in preference to the above space-group names.
They are only intended as comments.
;
_shelxl_version_number 2014-3

loop_
_space_group_symop_operation_xyz
'x, y, z'
'x, -y+1/2, -z'
'-x, y+1/2, -z+1/2'
'-x, -y, z+1/2'
'-x, -y, -z'
'-x, y-1/2, z'
'x, -y-1/2, z-1/2'
'x, y, -z-1/2'

loop_
_atom_site_label
_atom_site_type_symbol
_atom_site_fract_x
_atom_site_fract_y
_atom_site_fract_z
_atom_site_U_iso_or_equiv
_atom_site_adp_type
_atom_site_occupancy
_atom_site_site_symmetry_order
_atom_site_calc_flag
_atom_site_refinement_flags_posn
_atom_site_refinement_flags_adp
_atom_site_refinement_flags_occupancy
C1 C 0.8839(5) 0.9416(2) 0.2500 0.0325(11) Uani 1 2 d S T P
C2 C 0.7094(5) 0.9277(2) 0.2500 0.0308(10) Uani 1 2 d S T P
C3 C 0.6360(3) 0.96398(17) 0.19071(16) 0.0270(7) Uani 1 1 d . . .
C4 C 0.5693(3) 1.07737(18) 0.13499(15) 0.0272(6) Uani 1 1 d . . .
H4 H 0.5706 1.1343 0.1308 0.033 Uiso 1 1 calc R U .
C5 C 0.4938(4) 1.0332(2) 0.09040(18) 0.0394(8) Uani 1 1 d . . .
H5 H 0.4431 1.0588 0.0562 0.047 Uiso 1 1 calc R U .
C6 C 0.4929(5) 0.9499(2) 0.09622(19) 0.0466(9) Uani 1 1 d . . .
H6 H 0.4436 0.9175 0.0654 0.056 Uiso 1 1 calc R U .
C7 C 0.5637(4) 0.91517(19) 0.14678(18) 0.0384(8) Uani 1 1 d . . .
H7 H 0.5633 0.8584 0.1518 0.046 Uiso 1 1 calc R U .
C8 C 0.9864(6) 0.8771(3) 0.2500 0.060(2) Uani 1 2 d S T P
H8 H 0.9489 0.8233 0.2500 0.073 Uiso 1 2 calc R U P
C9 C 1.1452(6) 0.8928(3) 0.2500 0.076(3) Uani 1 2 d S T P
H9 H 1.2175 0.8496 0.2500 0.091 Uiso 1 2 calc R U P
C10 C 1.1973(5) 0.9713(3) 0.2500 0.0559(18) Uani 1 2 d S T P
H10 H 1.3053 0.9831 0.2500 0.067 Uiso 1 2 calc R U P
C11 C 1.0873(5) 1.0327(3) 0.2500 0.0353(11) Uani 1 2 d S T P
C12 C 1.1409(5) 1.1211(2) 0.2500 0.0270(9) Uani 1 2 d S T P
C13 C 1.0817(3) 1.16407(16) 0.30898(15) 0.0251(6) Uani 1 1 d . . .
C14 C 1.1843(4) 1.1950(2) 0.35248(16) 0.0315(7) Uani 1 1 d . . .
H14 H 1.2930 1.1872 0.3473 0.038 Uiso 1 1 calc R U .
C15 C 1.1287(4) 1.2372(2) 0.40356(17) 0.0393(8) Uani 1 1 d . . .
H15 H 1.1981 1.2584 0.4340 0.047 Uiso 1 1 calc R U .
C16 C 0.9701(4) 1.2480(2) 0.40946(16) 0.0358(8) Uani 1 1 d . . .
H16 H 0.9282 1.2774 0.4437 0.043 Uiso 1 1 calc R U .
C17 C 0.8738(3) 1.21489(18) 0.36434(14) 0.0265(6) Uani 1 1 d . . .
H17 H 0.7649 1.2224 0.3685 0.032 Uiso 1 1 calc R U .
N1 N 0.9338(4) 1.0188(2) 0.2500 0.0255(8) Uani 1 2 d S T P
N2 N 0.6419(3) 1.04431(14) 0.18451(13) 0.0245(5) Uani 1 1 d . . .
N3 N 0.9259(3) 1.17293(14) 0.31521(12) 0.0231(5) Uani 1 1 d . . .
O1 O 0.6930(4) 0.84299(17) 0.2500 0.0377(8) Uani 1 2 d S T P
H1 H 0.6045 0.8307 0.2364 0.057 Uiso 0.5 1 calc R U P
O2 O 1.3022(3) 1.11627(17) 0.2500 0.0334(8) Uani 1 2 d S T P
H2 H 1.3399 1.1618 0.2422 0.050 Uiso 0.5 1 calc R U P
Cl1 Cl 0.58863(9) 1.22709(5) 0.2500 0.0175(2) Uani 1 2 d S T P
Co1 Co 0.77247(6) 1.11530(3) 0.2500 0.02005(17) Uani 1 2 d S T P

loop_
_atom_site_aniso_label
_atom_site_aniso_U_11
_atom_site_aniso_U_22
_atom_site_aniso_U_33
_atom_site_aniso_U_23
_atom_site_aniso_U_13
_atom_site_aniso_U_12
C1 0.0173(19) 0.0135(19) 0.067(3) 0.000 0.000 -0.0004(16)
C2 0.0168(19) 0.0137(18) 0.062(3) 0.000 0.000 -0.0046(16)
C3 0.0158(12) 0.0169(13) 0.0483(19) -0.0062(13) 0.0039(12) -0.0023(11)
C4 0.0208(13) 0.0238(14) 0.0369(17) -0.0036(13) 0.0007(12) -0.0025(12)
C5 0.0403(18) 0.0369(18) 0.041(2) -0.0063(15) -0.0045(15) -0.0017(16)
C6 0.050(2) 0.0352(19) 0.054(2) -0.0209(18) -0.0069(18) -0.0086(17)
C7 0.0393(18) 0.0188(15) 0.057(2) -0.0105(14) -0.0004(16) -0.0048(14)
C8 0.021(2) 0.013(2) 0.148(7) 0.000 0.000 0.0031(19)
C9 0.022(3) 0.015(2) 0.191(9) 0.000 0.000 0.009(2)
C10 0.0089(18) 0.018(2) 0.141(6) 0.000 0.000 -0.0008(18)
C11 0.0143(19) 0.017(2) 0.074(4) 0.000 0.000 -0.0038(17)
C12 0.0127(18) 0.0158(19) 0.053(3) 0.000 0.000 0.0005(15)
C13 0.0174(13) 0.0149(12) 0.0430(18) 0.0067(12) -0.0037(12) -0.0017(11)
C14 0.0198(13) 0.0330(16) 0.0418(18) 0.0064(14) -0.0077(13) -0.0014(13)
C15 0.0330(17) 0.046(2) 0.0385(19) 0.0039(16) -0.0114(15) -0.0074(16)
C16 0.0336(17) 0.0425(19) 0.0313(17) 0.0013(15) -0.0007(13) -0.0087(15)
C17 0.0227(13) 0.0262(14) 0.0305(15) 0.0029(12) 0.0012(12) -0.0034(12)
N1 0.0150(15) 0.0158(16) 0.046(2) 0.000 0.000 -0.0006(13)
N2 0.0150(10) 0.0151(11) 0.0435(15) -0.0053(10) 0.0026(10) -0.0005(9)
N3 0.0144(11) 0.0164(11) 0.0385(14) 0.0028(10) -0.0002(10) -0.0020(9)
O1 0.0186(14) 0.0142(14) 0.080(3) 0.000 0.000 -0.0028(12)
O2 0.0143(14) 0.0185(14) 0.067(2) 0.000 0.000 -0.0021(12)
Cl1 0.0083(4) 0.0082(4) 0.0360(5) 0.000 0.000 0.0011(3)
Co1 0.0112(3) 0.0118(3) 0.0371(3) 0.000 0.000 -0.00023(19)

loop_
_atom_type_symbol
_atom_type_description
_atom_type_scat_dispersion_real
_atom_type_scat_dispersion_imag
_atom_type_scat_source
C C 0.0033 0.0016 'International Tables Vol C Tables 4.2.6.8 and 6.1.1.4'
H H 0.0000 0.0000 'International Tables Vol C Tables 4.2.6.8 and 6.1.1.4'
N N 0.0061 0.0033 'International Tables Vol C Tables 4.2.6.8 and 6.1.1.4'
O O 0.0106 0.0060 'International Tables Vol C Tables 4.2.6.8 and 6.1.1.4'
B B 0.0013 0.0007 'International Tables Vol C Tables 4.2.6.8 and 6.1.1.4'
F F 0.0171 0.0103 'International Tables Vol C Tables 4.2.6.8 and 6.1.1.4'
Cl Cl 0.1484 0.1585 'International Tables Vol C Tables 4.2.6.8 and 6.1.1.4'
Co Co 0.3494 0.9721 'International Tables Vol C Tables 4.2.6.8 and 6.1.1.4'

loop_
_geom_angle_atom_site_label_1
_geom_angle_atom_site_label_2
_geom_angle_atom_site_label_3
_geom_angle
_geom_angle_site_symmetry_1
_geom_angle_site_symmetry_3
N1 C1 C8 122.0(4) . .
N1 C1 C2 117.2(4) . .
C8 C1 C2 120.7(4) . .
O1 C2 C1 104.5(3) . .
O1 C2 C3 110.4(2) . 8_556
C1 C2 C3 110.3(2) . 8_556
O1 C2 C3 110.4(2) . .
C1 C2 C3 110.3(2) . .
C3 C2 C3 110.8(3) 8_556 .
N2 C3 C7 122.1(3) . .
N2 C3 C2 117.1(3) . .
C7 C3 C2 120.7(3) . .
N2 C4 C5 123.3(3) . .
N2 C4 H4 118.4 . .
C5 C4 H4 118.4 . .
C4 C5 C6 118.4(3) . .
C4 C5 H5 120.8 . .
C6 C5 H5 120.8 . .
C7 C6 C5 119.3(3) . .
C7 C6 H6 120.4 . .
C5 C6 H6 120.4 . .
C6 C7 C3 119.1(3) . .
C6 C7 H7 120.5 . .
C3 C7 H7 120.5 . .
C9 C8 C1 118.7(4) . .
C9 C8 H8 120.7 . .
C1 C8 H8 120.7 . .
C10 C9 C8 119.8(4) . .
C10 C9 H9 120.1 . .
C8 C9 H9 120.1 . .
C9 C10 C11 118.2(4) . .
C9 C10 H10 120.9 . .
C11 C10 H10 120.9 . .
N1 C11 C10 123.0(4) . .
N1 C11 C12 117.3(4) . .
C10 C11 C12 119.7(4) . .
O2 C12 C13 111.0(2) . 8_556
O2 C12 C13 111.0(2) . .
C13 C12 C13 110.2(3) 8_556 .
O2 C12 C11 104.1(3) . .
C13 C12 C11 110.1(2) 8_556 .
C13 C12 C11 110.1(2) . .
N3 C13 C14 121.8(3) . .
N3 C13 C12 117.4(3) . .
C14 C13 C12 120.8(3) . .
C15 C14 C13 119.9(3) . .
C15 C14 H14 120.1 . .
C13 C14 H14 120.1 . .
C14 C15 C16 118.6(3) . .
C14 C15 H15 120.7 . .
C16 C15 H15 120.7 . .
C15 C16 C17 118.4(3) . .
C15 C16 H16 120.8 . .
C17 C16 H16 120.8 . .
N3 C17 C16 123.5(3) . .
N3 C17 H17 118.2 . .
C16 C17 H17 118.2 . .
C11 N1 C1 118.4(4) . .
C11 N1 Co1 121.0(3) . .
C1 N1 Co1 120.6(3) . .
C3 N2 C4 117.8(3) . .
C3 N2 Co1 120.2(2) . .
C4 N2 Co1 122.00(19) . .
C17 N3 C13 117.7(3) . .
C17 N3 Co1 122.38(19) . .
C13 N3 Co1 119.8(2) . .
C2 O1 H1 109.5 . .
C12 O2 H2 109.5 . .
N1 Co1 N3 86.26(10) . .
N1 Co1 N3 86.26(10) . 8_556
N3 Co1 N3 80.91(13) . 8_556
N1 Co1 N2 85.82(9) . 8_556
N3 Co1 N2 98.39(10) . 8_556
N3 Co1 N2 172.07(9) 8_556 8_556
N1 Co1 N2 85.82(9) . .
N3 Co1 N2 172.07(9) . .
N3 Co1 N2 98.39(10) 8_556 .
N2 Co1 N2 81.21(14) 8_556 .
N1 Co1 Cl1 179.52(9) . .
N3 Co1 Cl1 93.38(7) . .
N3 Co1 Cl1 93.38(7) 8_556 .
N2 Co1 Cl1 94.55(7) 8_556 .
N2 Co1 Cl1 94.55(7) . .

loop_
_geom_bond_atom_site_label_1
_geom_bond_atom_site_label_2
_geom_bond_distance
_geom_bond_site_symmetry_2
C1 N1 1.354(5) .
C1 C8 1.389(6) .
C1 C2 1.519(6) .
C2 O1 1.416(5) .
C2 C3 1.537(4) 8_556
C2 C3 1.537(4) .
C3 N2 1.343(4) .
C3 C7 1.387(4) .
C4 N2 1.345(4) .
C4 C5 1.366(5) .
C4 H4 0.9500 .
C5 C6 1.391(5) .
C5 H5 0.9500 .
C6 C7 1.366(6) .
C6 H6 0.9500 .
C7 H7 0.9500 .
C8 C9 1.390(7) .
C8 H8 0.9500 .
C9 C10 1.380(7) .
C9 H9 0.9500 .
C10 C11 1.392(6) .
C10 H10 0.9500 .
C11 N1 1.341(5) .
C11 C12 1.541(6) .
C12 O2 1.390(5) .
C12 C13 1.534(4) 8_556
C12 C13 1.534(4) .
C13 N3 1.355(3) .
C13 C14 1.380(4) .
C14 C15 1.381(5) .
C14 H14 0.9500 .
C15 C16 1.382(5) .
C15 H15 0.9500 .
C16 C17 1.384(4) .
C16 H16 0.9500 .
C17 N3 1.336(4) .
C17 H17 0.9500 .
N1 Co1 2.121(3) .
N2 Co1 2.146(2) .
N3 Co1 2.144(2) .
O1 H1 0.8400 .
O2 H2 0.8400 .
Cl1 Co1 2.4403(9) .
Co1 N3 2.144(2) 8_556
Co1 N2 2.146(2) 8_556
